data_4306336
loop_
_publ_author_name
'Van S. Thoi'
'Jay R. Stork'
'Edwards T. Niles'
'Ezra C. Depperman'
'David L. Tierney'
'Seth M. Cohen'

_publ_contact_author
;      Cohen, Seth M.
       Department of Chemistry and Biochemistry
       University of California, San Diego
       La Jolla
       CA 92093-0358
       USA
;
_publ_contact_author_email scohen@ucsd.edu
_publ_section_title
;
Diamidodipyrrins: Versatile Bipyrrolic Ligands with Multiple Metal Binding
Modes
;
_journal_name_full 'Inorganic Chemistry'
_journal_page_first 10533
_journal_page_last 10541
_journal_paper_doi 10.1021/ic8011876
_journal_volume 47
_journal_year 2008
_chemical_formula_moiety 'C23 H26 N4 O2'
_chemical_formula_sum 'C23 H26 N4 O2'
_chemical_formula_weight 390.48
_chemical_name_common HDADP^Ph,iPr^
_chemical_name_systematic
; 
 ? 
;
_space_group_IT_number 14
_symmetry_cell_setting monoclinic
_symmetry_space_group_name_Hall '-P 2ybc'
_symmetry_space_group_name_H-M 'P 1 21/c 1'
_atom_sites_solution_hydrogens geom
_atom_sites_solution_primary direct
_atom_sites_solution_secondary difmap
_audit_creation_method SHELXL-97
_cell_angle_alpha 90.00
_cell_angle_beta 106.781(2)
_cell_angle_gamma 90.00
_cell_formula_units_Z 8
_cell_length_a 15.7923(19)
_cell_length_b 13.3540(17)
_cell_length_c 21.442(3)
_cell_measurement_reflns_used 3756
_cell_measurement_temperature 100(2)
_cell_measurement_theta_max 27.7
_cell_measurement_theta_min 2.43
_cell_volume 4329.3(10)
_computing_cell_refinement SAINT
_computing_data_collection 'Apex2 v.1.0-2.1 (Bruker, 2006)'
_computing_data_reduction 'SAINT v7.34A (Bruker, 2007)'
_computing_molecular_graphics 'SHELXTL 5.1 (Sheldrick, 1994)'
_computing_publication_material SHELXL97
_computing_structure_refinement 'SHELXL97 (Sheldrick, 1997)'
_computing_structure_solution 'SHELXS97 (Sheldrick, 1990)'
_diffrn_ambient_temperature 100(2)
_diffrn_detector_area_resol_mean 8.3
_diffrn_measured_fraction_theta_full 0.999
_diffrn_measured_fraction_theta_max 0.999
_diffrn_measurement_device_type 'Bruker Apex'
_diffrn_measurement_method \w\f
_diffrn_radiation_monochromator graphite
_diffrn_radiation_source 'fine-focus sealed tube'
_diffrn_radiation_type MoK\a
_diffrn_radiation_wavelength 0.71073
_diffrn_reflns_av_R_equivalents 0.1413
_diffrn_reflns_av_sigmaI/netI 0.1592
_diffrn_reflns_limit_h_max 18
_diffrn_reflns_limit_h_min -19
_diffrn_reflns_limit_k_max 16
_diffrn_reflns_limit_k_min -16
_diffrn_reflns_limit_l_max 25
_diffrn_reflns_limit_l_min -25
_diffrn_reflns_number 39697
_diffrn_reflns_theta_full 25.35
_diffrn_reflns_theta_max 25.35
_diffrn_reflns_theta_min 1.35
_diffrn_standards_number 0
_exptl_absorpt_coefficient_mu 0.078
_exptl_absorpt_correction_T_max 0.9945
_exptl_absorpt_correction_T_min 0.9738
_exptl_absorpt_correction_type multi-scan
_exptl_absorpt_process_details 'SADABS 2.10 (Sheldrick, 2004)'
_exptl_crystal_colour orange
_exptl_crystal_density_diffrn 1.198
_exptl_crystal_density_method 'not measured'
_exptl_crystal_description plate
_exptl_crystal_F_000 1664
_exptl_crystal_size_max 0.34
_exptl_crystal_size_mid 0.25
_exptl_crystal_size_min 0.07
_refine_diff_density_max 0.255
_refine_diff_density_min -0.236
_refine_diff_density_rms 0.058
_refine_ls_extinction_method none
_refine_ls_goodness_of_fit_ref 1.020
_refine_ls_hydrogen_treatment mixed
_refine_ls_matrix_type full
_refine_ls_number_parameters 583
_refine_ls_number_reflns 7917
_refine_ls_number_restraints 3
_refine_ls_restrained_S_all 1.020
_refine_ls_R_factor_all 0.1806
_refine_ls_R_factor_gt 0.0942
_refine_ls_shift/su_max 0.001
_refine_ls_shift/su_mean 0.000
_refine_ls_structure_factor_coef Fsqd
_refine_ls_weighting_details 'calc w=1/[\s^2^(Fo^2^)+(0.0450P)^2^] where P=(Fo^2^+2Fc^2^)/3'
_refine_ls_weighting_scheme calc
_refine_ls_wR_factor_gt 0.1386
_refine_ls_wR_factor_ref 0.1660
_reflns_number_gt 4103
_reflns_number_total 7917
_reflns_threshold_expression >2\s(I)
_cod_data_source_file ic8011876_si_001_1.cif
_cod_data_source_block jrs167
_cod_original_cell_volume 4329.4(9)
_cod_database_code 4306336

loop_
_symmetry_equiv_pos_as_xyz
'x, y, z'
'-x, y+1/2, -z+1/2'
'-x, -y, -z'
'x, -y-1/2, z-1/2'

loop_
_atom_site_label
_atom_site_type_symbol
_atom_site_fract_x
_atom_site_fract_y
_atom_site_fract_z
_atom_site_U_iso_or_equiv
_atom_site_adp_type
_atom_site_occupancy
_atom_site_symmetry_multiplicity
_atom_site_calc_flag
_atom_site_refinement_flags
_atom_site_disorder_assembly
_atom_site_disorder_group
C1 C 0.0634(3) 0.3765(4) -0.0183(2) 0.0421(13) Uani 1 1 d . . .
H1A H 0.0339 0.4401 -0.0338 0.063 Uiso 1 1 calc R . .
H1B H 0.0210 0.3214 -0.0316 0.063 Uiso 1 1 calc R . .
H1C H 0.1125 0.3665 -0.0371 0.063 Uiso 1 1 calc R . .
C2 C 0.1410(3) 0.2803(3) 0.0821(2) 0.0477(14) Uani 1 1 d . . .
H2A H 0.1927 0.2682 0.0666 0.071 Uiso 1 1 calc R . .
H2B H 0.0982 0.2259 0.0674 0.071 Uiso 1 1 calc R . .
H2C H 0.1595 0.2830 0.1298 0.071 Uiso 1 1 calc R . .
C3 C 0.0988(3) 0.3786(3) 0.0551(2) 0.0284(11) Uani 1 1 d . . .
H3 H 0.0478 0.3907 0.0730 0.034 Uiso 1 1 calc R . .
C4 C 0.1743(3) 0.5052(3) 0.1340(2) 0.0195(10) Uani 1 1 d . . .
C5 C 0.2447(2) 0.5821(3) 0.15047(19) 0.0160(9) Uani 1 1 d . . .
C6 C 0.2950(2) 0.6296(3) 0.1156(2) 0.0192(9) Uani 1 1 d . . .
H6 H 0.2890 0.6217 0.0705 0.023 Uiso 1 1 calc R . .
C7 C 0.3553(2) 0.6905(3) 0.15879(19) 0.0203(10) Uani 1 1 d . . .
H7 H 0.3979 0.7324 0.1483 0.024 Uiso 1 1 calc R . .
C8 C 0.3430(3) 0.6798(3) 0.2205(2) 0.0196(9) Uani 1 1 d . . .
C9 C 0.3912(2) 0.7236(3) 0.2807(2) 0.0191(10) Uani 1 1 d . . .
C10 C 0.3663(3) 0.7181(3) 0.3372(2) 0.0206(10) Uani 1 1 d . . .
C11 C 0.4146(3) 0.7553(3) 0.4014(2) 0.0286(11) Uani 1 1 d . . .
H11 H 0.4683 0.7922 0.4122 0.034 Uiso 1 1 calc R . .
C12 C 0.3690(3) 0.7277(3) 0.4427(2) 0.0305(11) Uani 1 1 d . . .
H12 H 0.3834 0.7412 0.4881 0.037 Uiso 1 1 calc R . .
C13 C 0.2940(3) 0.6735(3) 0.4038(2) 0.0246(10) Uani 1 1 d . . .
C14 C 0.2266(3) 0.6264(3) 0.4311(2) 0.0329(12) Uani 1 1 d . A .
C15 C 0.0859(6) 0.5421(6) 0.4137(4) 0.032(2) Uani 0.776(12) 1 d PD A 1
H15 H 0.0794 0.5831 0.4511 0.039 Uiso 0.776(12) 1 calc PR A 1
C16 C 0.0016(4) 0.5439(5) 0.3586(4) 0.033(2) Uani 0.776(12) 1 d PD A 1
H16A H -0.0128 0.6131 0.3443 0.049 Uiso 0.776(12) 1 calc PR A 1
H16B H -0.0466 0.5155 0.3733 0.049 Uiso 0.776(12) 1 calc PR A 1
H16C H 0.0092 0.5041 0.3221 0.049 Uiso 0.776(12) 1 calc PR A 1
C17 C 0.1087(7) 0.4327(11) 0.4352(8) 0.061(3) Uani 0.776(12) 1 d PD A 1
H17A H 0.1207 0.3951 0.3994 0.092 Uiso 0.776(12) 1 calc PR A 1
H17B H 0.0588 0.4021 0.4466 0.092 Uiso 0.776(12) 1 calc PR A 1
H17C H 0.1612 0.4314 0.4731 0.092 Uiso 0.776(12) 1 calc PR A 1
C15A C 0.085(2) 0.495(3) 0.3894(18) 0.063(12) Uani 0.224(12) 1 d PD A 2
H15A H 0.0623 0.4578 0.3475 0.076 Uiso 0.224(12) 1 calc PR A 2
C16A C 0.0164(18) 0.5601(18) 0.4071(15) 0.057(9) Uani 0.224(12) 1 d PD A 2
H16D H -0.0307 0.5176 0.4141 0.085 Uiso 0.224(12) 1 calc PR A 2
H16E H -0.0090 0.6072 0.3716 0.085 Uiso 0.224(12) 1 calc PR A 2
H16F H 0.0446 0.5974 0.4471 0.085 Uiso 0.224(12) 1 calc PR A 2
C17A C 0.132(3) 0.430(4) 0.449(3) 0.061(3) Uani 0.224(12) 1 d PD A 2
H17D H 0.1570 0.4731 0.4864 0.092 Uiso 0.224(12) 1 calc PR A 2
H17E H 0.1798 0.3922 0.4386 0.092 Uiso 0.224(12) 1 calc PR A 2
H17F H 0.0897 0.3834 0.4583 0.092 Uiso 0.224(12) 1 calc PR A 2
C18 C 0.4765(3) 0.7731(3) 0.28184(19) 0.0217(10) Uani 1 1 d . . .
C19 C 0.4940(3) 0.8723(3) 0.2997(2) 0.0318(11) Uani 1 1 d . . .
H19 H 0.4507 0.9114 0.3115 0.038 Uiso 1 1 calc R . .
C20 C 0.5744(3) 0.9148(4) 0.3005(2) 0.0438(14) Uani 1 1 d . . .
H20 H 0.5855 0.9834 0.3115 0.053 Uiso 1 1 calc R . .
C21 C 0.6385(3) 0.8571(3) 0.2853(2) 0.0368(12) Uani 1 1 d . . .
H21 H 0.6941 0.8857 0.2868 0.044 Uiso 1 1 calc R . .
C22 C 0.6215(3) 0.7584(3) 0.2679(2) 0.0282(11) Uani 1 1 d . . .
H22 H 0.6657 0.7188 0.2578 0.034 Uiso 1 1 calc R . .
C23 C 0.5407(2) 0.7166(3) 0.26521(19) 0.0235(10) Uani 1 1 d . . .
H23 H 0.5288 0.6489 0.2519 0.028 Uiso 1 1 calc R . .
C24 C 0.3917(5) 1.0633(10) 0.0349(5) 0.060(4) Uani 0.77(2) 1 d P B 1
H24A H 0.3766 1.0075 0.0040 0.090 Uiso 0.77(2) 1 calc PR B 1
H24B H 0.4440 1.0981 0.0299 0.090 Uiso 0.77(2) 1 calc PR B 1
H24C H 0.3419 1.1101 0.0264 0.090 Uiso 0.77(2) 1 calc PR B 1
C25 C 0.4911(6) 0.9552(7) 0.1187(7) 0.057(3) Uani 0.77(2) 1 d P B 1
H25A H 0.5000 0.9240 0.1615 0.085 Uiso 0.77(2) 1 calc PR B 1
H25B H 0.5435 0.9945 0.1187 0.085 Uiso 0.77(2) 1 calc PR B 1
H25C H 0.4814 0.9031 0.0852 0.085 Uiso 0.77(2) 1 calc PR B 1
C26 C 0.4115(3) 1.0231(3) 0.1043(2) 0.0323(11) Uani 0.77(2) 1 d P B 1
H26 H 0.4240 1.0804 0.1357 0.039 Uiso 0.77(2) 1 calc PR B 1
C24A C 0.3807(17) 1.111(2) 0.0638(17) 0.049(9) Uiso 0.23(2) 1 d P B 2
H24D H 0.3393 1.0900 0.0223 0.074 Uiso 0.23(2) 1 calc PR B 2
H24E H 0.4313 1.1451 0.0555 0.074 Uiso 0.23(2) 1 calc PR B 2
H24F H 0.3508 1.1567 0.0862 0.074 Uiso 0.23(2) 1 calc PR B 2
C25A C 0.479(3) 0.957(3) 0.088(2) 0.071(14) Uiso 0.23(2) 1 d P B 2
H25D H 0.4930 0.9003 0.1181 0.106 Uiso 0.23(2) 1 calc PR B 2
H25E H 0.5328 0.9952 0.0907 0.106 Uiso 0.23(2) 1 calc PR B 2
H25F H 0.4548 0.9313 0.0431 0.106 Uiso 0.23(2) 1 calc PR B 2
C26A C 0.4115(3) 1.0231(3) 0.1043(2) 0.0323(11) Uani 0.23(2) 1 d P B 2
H26A H 0.4415 1.0500 0.1488 0.039 Uiso 0.23(2) 1 calc PR B 2
C27 C 0.3099(3) 0.9677(3) 0.1659(2) 0.0257(10) Uani 1 1 d . B .
C28 C 0.2324(2) 0.9051(3) 0.16438(19) 0.0177(9) Uani 1 1 d . . .
C29 C 0.1715(3) 0.8508(3) 0.1166(2) 0.0230(10) Uani 1 1 d . . .
H29 H 0.1707 0.8440 0.0723 0.028 Uiso 1 1 calc R . .
C30 C 0.1121(2) 0.8082(3) 0.14558(19) 0.0211(10) Uani 1 1 d . . .
H30 H 0.0628 0.7677 0.1244 0.025 Uiso 1 1 calc R . .
C31 C 0.1375(2) 0.8353(3) 0.2116(2) 0.0181(9) Uani 1 1 d . . .
C32 C 0.0980(3) 0.8143(3) 0.2620(2) 0.0204(10) Uani 1 1 d . . .
C33 C 0.1312(2) 0.8487(3) 0.3250(2) 0.0189(10) Uani 1 1 d . . .
C34 C 0.0984(3) 0.8290(3) 0.3803(2) 0.0217(10) Uani 1 1 d . . .
H34 H 0.0488 0.7888 0.3804 0.026 Uiso 1 1 calc R . .
C35 C 0.1518(2) 0.8788(3) 0.4319(2) 0.0205(10) Uani 1 1 d . . .
H35 H 0.1474 0.8803 0.4751 0.025 Uiso 1 1 calc R . .
C36 C 0.2160(3) 0.9287(3) 0.40762(19) 0.0192(9) Uani 1 1 d . . .
C37 C 0.2849(3) 0.9991(3) 0.4454(2) 0.0203(10) Uani 1 1 d . . .
C38 C 0.4105(3) 1.1059(3) 0.4414(2) 0.0302(11) Uani 1 1 d . . .
H38 H 0.4328 1.0980 0.4897 0.036 Uiso 1 1 calc R . .
C39 C 0.3701(3) 1.2086(3) 0.4262(3) 0.0505(15) Uani 1 1 d . . .
H39A H 0.3518 1.2190 0.3789 0.076 Uiso 1 1 calc R . .
H39B H 0.4138 1.2594 0.4471 0.076 Uiso 1 1 calc R . .
H39C H 0.3185 1.2140 0.4427 0.076 Uiso 1 1 calc R . .
C40 C 0.4874(3) 1.0915(4) 0.4129(2) 0.0439(14) Uani 1 1 d . . .
H40A H 0.5136 1.0252 0.4251 0.066 Uiso 1 1 calc R . .
H40B H 0.5321 1.1432 0.4300 0.066 Uiso 1 1 calc R . .
H40C H 0.4660 1.0968 0.3654 0.066 Uiso 1 1 calc R . .
C41 C 0.0150(3) 0.7556(3) 0.2434(2) 0.0217(10) Uani 1 1 d . . .
C42 C 0.0116(3) 0.6621(3) 0.2139(2) 0.0244(10) Uani 1 1 d . . .
H42 H 0.0633 0.6349 0.2063 0.029 Uiso 1 1 calc R . .
C43 C -0.0667(3) 0.6090(3) 0.1958(2) 0.0355(12) Uani 1 1 d . . .
H43 H -0.0682 0.5444 0.1769 0.043 Uiso 1 1 calc R . .
C44 C -0.1429(3) 0.6493(3) 0.2049(2) 0.0359(12) Uani 1 1 d . . .
H44 H -0.1970 0.6132 0.1914 0.043 Uiso 1 1 calc R . .
C45 C -0.1403(3) 0.7425(3) 0.2337(2) 0.0366(13) Uani 1 1 d . . .
H45 H -0.1925 0.7700 0.2403 0.044 Uiso 1 1 calc R . .
C46 C -0.0617(3) 0.7957(3) 0.2528(2) 0.0263(10) Uani 1 1 d . . .
H46 H -0.0602 0.8598 0.2725 0.032 Uiso 1 1 calc R . .
N1 N 0.1611(2) 0.4615(2) 0.07571(17) 0.0233(9) Uani 1 1 d . . .
H1 H 0.201(2) 0.468(3) 0.0535(19) 0.028 Uiso 1 1 d . . .
N2 N 0.2739(2) 0.6138(2) 0.21293(16) 0.0177(8) Uani 1 1 d . . .
H2 H 0.253(2) 0.599(3) 0.2470(18) 0.021 Uiso 1 1 d . . .
N3 N 0.2903(2) 0.6668(2) 0.34170(16) 0.0197(8) Uani 1 1 d . . .
N4 N 0.1587(3) 0.5824(3) 0.3895(2) 0.0390(11) Uani 1 1 d . . .
H4 H 0.155(3) 0.576(3) 0.349(2) 0.047 Uiso 1 1 d . . .
N5 N 0.3350(2) 0.9670(3) 0.11130(18) 0.0289(9) Uani 1 1 d . . .
H5 H 0.304(3) 0.934(3) 0.075(2) 0.035 Uiso 1 1 d . . .
N6 N 0.2112(2) 0.8942(2) 0.22080(17) 0.0200(8) Uani 1 1 d . . .
H6A H 0.236(2) 0.919(3) 0.2591(19) 0.024 Uiso 1 1 d . . .
N7 N 0.20631(19) 0.9111(2) 0.34562(16) 0.0174(8) Uani 1 1 d . . .
N8 N 0.3443(2) 1.0290(3) 0.41534(16) 0.0217(8) Uani 1 1 d . . .
H8 H 0.339(2) 1.006(3) 0.3757(19) 0.026 Uiso 1 1 d . . .
O1 O 0.13321(17) 0.4850(2) 0.17310(13) 0.0261(7) Uani 1 1 d . . .
O2 O 0.2365(2) 0.6301(3) 0.49056(15) 0.0451(9) Uani 1 1 d . . .
O3 O 0.34796(18) 1.0141(2) 0.21552(14) 0.0293(7) Uani 1 1 d . . .
O4 O 0.28628(17) 1.0282(2) 0.50021(13) 0.0280(7) Uani 1 1 d . . .

loop_
_atom_site_aniso_label
_atom_site_aniso_U_11
_atom_site_aniso_U_22
_atom_site_aniso_U_33
_atom_site_aniso_U_23
_atom_site_aniso_U_13
_atom_site_aniso_U_12
C1 0.045(3) 0.045(3) 0.030(3) -0.012(2) 0.000(3) -0.018(2)
C2 0.065(4) 0.029(3) 0.044(3) -0.006(2) 0.008(3) -0.015(3)
C3 0.029(3) 0.030(3) 0.031(3) -0.009(2) 0.016(2) -0.013(2)
C4 0.020(2) 0.017(2) 0.025(3) 0.0021(18) 0.010(2) 0.0012(18)
C5 0.016(2) 0.015(2) 0.018(2) -0.0009(17) 0.0056(19) 0.0056(17)
C6 0.022(2) 0.018(2) 0.019(2) -0.0031(18) 0.010(2) 0.0021(18)
C7 0.022(2) 0.010(2) 0.033(3) -0.0032(19) 0.014(2) -0.0022(18)
C8 0.017(2) 0.011(2) 0.032(3) 0.0004(19) 0.009(2) 0.0037(18)
C9 0.018(2) 0.009(2) 0.029(3) -0.0015(18) 0.005(2) -0.0009(17)
C10 0.020(2) 0.018(2) 0.023(3) -0.0011(18) 0.004(2) 0.0078(18)
C11 0.023(2) 0.026(3) 0.031(3) -0.005(2) -0.001(2) -0.001(2)
C12 0.033(3) 0.029(3) 0.027(3) -0.001(2) 0.003(2) 0.003(2)
C13 0.027(3) 0.024(3) 0.026(3) 0.001(2) 0.012(2) 0.011(2)
C14 0.031(3) 0.032(3) 0.036(3) 0.007(2) 0.010(3) 0.014(2)
C15 0.039(5) 0.032(5) 0.027(4) 0.010(3) 0.010(4) 0.000(4)
C16 0.039(4) 0.031(4) 0.028(4) 0.006(3) 0.009(4) -0.008(3)
C17 0.027(7) 0.076(5) 0.064(9) 0.052(5) -0.012(6) -0.013(5)
C15A 0.05(2) 0.06(3) 0.10(3) 0.01(2) 0.05(2) 0.010(19)
C16A 0.045(18) 0.053(18) 0.05(2) 0.024(15) -0.013(17) 0.020(14)
C17A 0.027(7) 0.076(5) 0.064(9) 0.052(5) -0.012(6) -0.013(5)
C18 0.021(2) 0.018(2) 0.023(3) 0.0023(19) 0.002(2) 0.0025(19)
C19 0.023(2) 0.024(3) 0.049(3) -0.002(2) 0.011(2) 0.005(2)
C20 0.031(3) 0.026(3) 0.076(4) -0.008(3) 0.016(3) -0.005(2)
C21 0.028(3) 0.023(3) 0.059(4) -0.003(2) 0.012(3) -0.005(2)
C22 0.022(2) 0.028(3) 0.037(3) -0.004(2) 0.013(2) 0.003(2)
C23 0.020(2) 0.019(2) 0.030(3) -0.0041(19) 0.006(2) -0.0039(19)
C24 0.047(5) 0.070(7) 0.067(7) 0.029(5) 0.021(4) -0.030(4)
C25 0.027(5) 0.070(6) 0.082(9) 0.024(6) 0.029(6) -0.008(4)
C26 0.032(3) 0.029(3) 0.040(3) -0.007(2) 0.017(2) -0.012(2)
C26A 0.032(3) 0.029(3) 0.040(3) -0.007(2) 0.017(2) -0.012(2)
C27 0.025(3) 0.025(3) 0.028(3) 0.003(2) 0.010(2) 0.003(2)
C28 0.016(2) 0.012(2) 0.026(3) -0.0007(18) 0.008(2) 0.0024(17)
C29 0.028(2) 0.019(2) 0.025(3) -0.0025(19) 0.013(2) 0.0000(19)
C30 0.017(2) 0.021(2) 0.026(3) -0.0045(19) 0.006(2) 0.0012(18)
C31 0.016(2) 0.011(2) 0.027(3) -0.0051(18) 0.006(2) -0.0031(17)
C32 0.020(2) 0.013(2) 0.028(3) -0.0015(19) 0.008(2) 0.0022(18)
C33 0.015(2) 0.011(2) 0.034(3) -0.0018(18) 0.011(2) 0.0022(17)
C34 0.019(2) 0.015(2) 0.035(3) -0.0005(19) 0.013(2) -0.0025(18)
C35 0.020(2) 0.023(2) 0.021(3) 0.0031(19) 0.010(2) -0.0019(19)
C36 0.023(2) 0.014(2) 0.022(3) 0.0023(18) 0.010(2) 0.0037(18)
C37 0.019(2) 0.019(2) 0.024(3) 0.0031(19) 0.009(2) -0.0005(18)
C38 0.029(3) 0.039(3) 0.027(3) -0.011(2) 0.015(2) -0.017(2)
C39 0.056(4) 0.034(3) 0.068(4) -0.020(3) 0.028(3) -0.018(3)
C40 0.033(3) 0.053(4) 0.049(3) -0.013(3) 0.018(3) -0.023(2)
C41 0.020(2) 0.015(2) 0.032(3) -0.0016(19) 0.011(2) -0.0013(18)
C42 0.021(2) 0.019(2) 0.036(3) -0.004(2) 0.013(2) -0.0040(19)
C43 0.034(3) 0.028(3) 0.049(3) -0.011(2) 0.019(3) -0.007(2)
C44 0.025(3) 0.030(3) 0.055(4) -0.013(2) 0.016(3) -0.016(2)
C45 0.021(2) 0.039(3) 0.055(4) -0.014(2) 0.018(2) -0.006(2)
C46 0.021(2) 0.026(3) 0.030(3) -0.009(2) 0.006(2) -0.003(2)
N1 0.023(2) 0.025(2) 0.026(2) -0.0071(17) 0.0133(17) -0.0060(17)
N2 0.0193(19) 0.0170(19) 0.020(2) 0.0005(15) 0.0104(17) -0.0011(15)
N3 0.0192(19) 0.016(2) 0.025(2) 0.0033(15) 0.0085(17) 0.0038(15)
N4 0.034(2) 0.048(3) 0.040(3) 0.014(2) 0.019(2) -0.004(2)
N5 0.030(2) 0.032(2) 0.030(2) -0.0090(18) 0.017(2) -0.0127(17)
N6 0.021(2) 0.019(2) 0.021(2) -0.0060(16) 0.0072(18) -0.0015(16)
N7 0.0134(18) 0.0142(19) 0.025(2) -0.0008(15) 0.0070(16) -0.0013(14)
N8 0.027(2) 0.022(2) 0.019(2) -0.0077(16) 0.0115(18) -0.0115(16)
O1 0.0277(17) 0.0247(17) 0.0310(19) -0.0053(13) 0.0166(15) -0.0058(13)
O2 0.051(2) 0.062(2) 0.029(2) 0.0125(17) 0.0206(18) 0.0190(18)
O3 0.0342(19) 0.0297(19) 0.0238(18) -0.0005(14) 0.0082(15) -0.0086(14)
O4 0.0279(17) 0.0361(19) 0.0222(18) -0.0053(14) 0.0109(15) -0.0093(14)

loop_
_atom_type_symbol
_atom_type_description
_atom_type_scat_dispersion_real
_atom_type_scat_dispersion_imag
_atom_type_scat_source
C C 0.0033 0.0016 'International Tables Vol C Tables 4.2.6.8 and 6.1.1.4'
H H 0.0000 0.0000 'International Tables Vol C Tables 4.2.6.8 and 6.1.1.4'
N N 0.0061 0.0033 'International Tables Vol C Tables 4.2.6.8 and 6.1.1.4'
O O 0.0106 0.0060 'International Tables Vol C Tables 4.2.6.8 and 6.1.1.4'

loop_
_geom_angle_atom_site_label_1
_geom_angle_atom_site_label_2
_geom_angle_atom_site_label_3
_geom_angle
_geom_angle_site_symmetry_1
_geom_angle_site_symmetry_3
_geom_angle_publ_flag
C3 C1 H1A 109.5 . . ?
C3 C1 H1B 109.5 . . ?
H1A C1 H1B 109.5 . . ?
C3 C1 H1C 109.5 . . ?
H1A C1 H1C 109.5 . . ?
H1B C1 H1C 109.5 . . ?
C3 C2 H2A 109.5 . . ?
C3 C2 H2B 109.5 . . ?
H2A C2 H2B 109.5 . . ?
C3 C2 H2C 109.5 . . ?
H2A C2 H2C 109.5 . . ?
H2B C2 H2C 109.5 . . ?
N1 C3 C2 110.9(4) . . ?
N1 C3 C1 110.1(3) . . ?
C2 C3 C1 111.9(4) . . ?
N1 C3 H3 107.9 . . ?
C2 C3 H3 107.9 . . ?
C1 C3 H3 107.9 . . ?
O1 C4 N1 124.8(4) . . ?
O1 C4 C5 119.9(4) . . ?
N1 C4 C5 115.4(3) . . ?
N2 C5 C6 107.8(3) . . ?
N2 C5 C4 118.1(3) . . ?
C6 C5 C4 134.0(4) . . ?
C7 C6 C5 107.3(4) . . ?
C7 C6 H6 126.3 . . ?
C5 C6 H6 126.3 . . ?
C6 C7 C8 108.4(3) . . ?
C6 C7 H7 125.8 . . ?
C8 C7 H7 125.8 . . ?
N2 C8 C7 106.0(4) . . ?
N2 C8 C9 124.7(4) . . ?
C7 C8 C9 129.3(4) . . ?
C10 C9 C8 124.2(4) . . ?
C10 C9 C18 119.6(4) . . ?
C8 C9 C18 116.1(3) . . ?
C9 C10 N3 123.4(4) . . ?
C9 C10 C11 127.5(4) . . ?
N3 C10 C11 109.0(3) . . ?
C12 C11 C10 107.2(4) . . ?
C12 C11 H11 126.4 . . ?
C10 C11 H11 126.4 . . ?
C11 C12 C13 105.4(4) . . ?
C11 C12 H12 127.3 . . ?
C13 C12 H12 127.3 . . ?
N3 C13 C12 114.2(4) . . ?
N3 C13 C14 122.6(4) . . ?
C12 C13 C14 123.1(4) . . ?
O2 C14 N4 123.4(5) . . ?
O2 C14 C13 119.6(4) . . ?
N4 C14 C13 117.0(4) . . ?
N4 C15 C16 108.5(6) . . ?
N4 C15 C17 107.9(9) . . ?
C16 C15 C17 109.1(8) . . ?
N4 C15 H15 110.4 . . ?
C16 C15 H15 110.4 . . ?
C17 C15 H15 110.4 . . ?
C16A C15A C17A 109(3) . . ?
C16A C15A N4 99(3) . . ?
C17A C15A N4 103(3) . . ?
C16A C15A H15A 114.8 . . ?
C17A C15A H15A 114.8 . . ?
N4 C15A H15A 114.8 . . ?
C15A C16A H16D 109.5 . . ?
C15A C16A H16E 109.5 . . ?
H16D C16A H16E 109.5 . . ?
C15A C16A H16F 109.5 . . ?
H16D C16A H16F 109.5 . . ?
H16E C16A H16F 109.5 . . ?
C15A C17A H17D 109.5 . . ?
C15A C17A H17E 108.0 . . ?
H17D C17A H17E 109.5 . . ?
C15A C17A H17F 109.5 . . ?
H17D C17A H17F 109.5 . . ?
H17E C17A H17F 109.5 . . ?
C19 C18 C23 119.2(4) . . ?
C19 C18 C9 122.3(4) . . ?
C23 C18 C9 118.5(4) . . ?
C18 C19 C20 120.3(4) . . ?
C18 C19 H19 119.9 . . ?
C20 C19 H19 119.9 . . ?
C21 C20 C19 119.9(4) . . ?
C21 C20 H20 120.0 . . ?
C19 C20 H20 120.0 . . ?
C22 C21 C20 120.0(4) . . ?
C22 C21 H21 120.0 . . ?
C20 C21 H21 120.0 . . ?
C21 C22 C23 120.3(4) . . ?
C21 C22 H22 119.9 . . ?
C23 C22 H22 119.9 . . ?
C22 C23 C18 120.3(4) . . ?
C22 C23 H23 119.8 . . ?
C18 C23 H23 119.8 . . ?
N5 C26 C25 109.6(4) . . ?
N5 C26 C24 109.6(4) . . ?
C25 C26 C24 109.5(6) . . ?
N5 C26 H26 109.4 . . ?
C25 C26 H26 109.4 . . ?
C24 C26 H26 109.4 . . ?
H24D C24A H24E 109.5 . . ?
H24D C24A H24F 109.5 . . ?
H24E C24A H24F 109.5 . . ?
H25D C25A H25E 109.5 . . ?
H25D C25A H25F 109.5 . . ?
H25E C25A H25F 109.5 . . ?
O3 C27 N5 124.5(4) . . ?
O3 C27 C28 120.1(4) . . ?
N5 C27 C28 115.4(4) . . ?
N6 C28 C29 107.8(3) . . ?
N6 C28 C27 117.3(4) . . ?
C29 C28 C27 134.9(4) . . ?
C30 C29 C28 107.3(4) . . ?
C30 C29 H29 126.4 . . ?
C28 C29 H29 126.4 . . ?
C29 C30 C31 108.2(4) . . ?
C29 C30 H30 125.9 . . ?
C31 C30 H30 125.9 . . ?
N6 C31 C30 106.1(3) . . ?
N6 C31 C32 122.9(4) . . ?
C30 C31 C32 131.0(4) . . ?
C33 C32 C31 123.6(4) . . ?
C33 C32 C41 119.8(4) . . ?
C31 C32 C41 116.6(4) . . ?
C32 C33 N7 123.3(3) . . ?
C32 C33 C34 128.1(4) . . ?
N7 C33 C34 108.5(3) . . ?
C35 C34 C33 107.1(3) . . ?
C35 C34 H34 126.5 . . ?
C33 C34 H34 126.5 . . ?
C34 C35 C36 105.7(3) . . ?
C34 C35 H35 127.1 . . ?
C36 C35 H35 127.1 . . ?
N7 C36 C35 113.4(4) . . ?
N7 C36 C37 121.1(3) . . ?
C35 C36 C37 125.5(4) . . ?
O4 C37 N8 122.8(4) . . ?
O4 C37 C36 121.8(4) . . ?
N8 C37 C36 115.4(4) . . ?
N8 C38 C39 110.3(4) . . ?
N8 C38 C40 109.0(3) . . ?
C39 C38 C40 111.5(4) . . ?
N8 C38 H38 108.7 . . ?
C39 C38 H38 108.7 . . ?
C40 C38 H38 108.7 . . ?
C38 C39 H39A 109.5 . . ?
C38 C39 H39B 109.5 . . ?
H39A C39 H39B 109.5 . . ?
C38 C39 H39C 109.5 . . ?
H39A C39 H39C 109.5 . . ?
H39B C39 H39C 109.5 . . ?
C38 C40 H40A 109.5 . . ?
C38 C40 H40B 109.5 . . ?
H40A C40 H40B 109.5 . . ?
C38 C40 H40C 109.5 . . ?
H40A C40 H40C 109.5 . . ?
H40B C40 H40C 109.5 . . ?
C46 C41 C42 119.3(4) . . ?
C46 C41 C32 119.8(4) . . ?
C42 C41 C32 120.8(3) . . ?
C43 C42 C41 120.2(4) . . ?
C43 C42 H42 119.9 . . ?
C41 C42 H42 119.9 . . ?
C42 C43 C44 120.3(4) . . ?
C42 C43 H43 119.8 . . ?
C44 C43 H43 119.8 . . ?
C43 C44 C45 119.8(4) . . ?
C43 C44 H44 120.1 . . ?
C45 C44 H44 120.1 . . ?
C44 C45 C46 120.2(4) . . ?
C44 C45 H45 119.9 . . ?
C46 C45 H45 119.9 . . ?
C45 C46 C41 120.1(4) . . ?
C45 C46 H46 119.9 . . ?
C41 C46 H46 119.9 . . ?
C4 N1 C3 121.4(3) . . ?
C4 N1 H1 121(3) . . ?
C3 N1 H1 115(3) . . ?
C5 N2 C8 110.4(3) . . ?
C5 N2 H2 129(2) . . ?
C8 N2 H2 121(2) . . ?
C13 N3 C10 104.2(3) . . ?
C14 N4 C15 118.9(4) . . ?
C14 N4 C15A 138.8(13) . . ?
C14 N4 H4 123(3) . . ?
C15 N4 H4 119(3) . . ?
C15A N4 H4 95(3) . . ?
C27 N5 C26 123.1(4) . . ?
C27 N5 H5 123(3) . . ?
C26 N5 H5 114(3) . . ?
C28 N6 C31 110.6(3) . . ?
C28 N6 H6A 131(3) . . ?
C31 N6 H6A 119(3) . . ?
C36 N7 C33 105.3(3) . . ?
C37 N8 C38 123.3(3) . . ?
C37 N8 H8 118(3) . . ?
C38 N8 H8 118(3) . . ?

loop_
_geom_bond_atom_site_label_1
_geom_bond_atom_site_label_2
_geom_bond_distance
_geom_bond_site_symmetry_2
_geom_bond_publ_flag
C1 C3 1.511(6) . ?
C1 H1A 0.9800 . ?
C1 H1B 0.9800 . ?
C1 H1C 0.9800 . ?
C2 C3 1.510(6) . ?
C2 H2A 0.9800 . ?
C2 H2B 0.9800 . ?
C2 H2C 0.9800 . ?
C3 N1 1.463(5) . ?
C3 H3 1.0000 . ?
C4 O1 1.229(4) . ?
C4 N1 1.340(5) . ?
C4 C5 1.479(5) . ?
C5 N2 1.352(5) . ?
C5 C6 1.390(5) . ?
C6 C7 1.384(5) . ?
C6 H6 0.9500 . ?
C7 C8 1.398(5) . ?
C7 H7 0.9500 . ?
C8 N2 1.376(5) . ?
C8 C9 1.422(5) . ?
C9 C10 1.380(5) . ?
C9 C18 1.493(5) . ?
C10 N3 1.409(5) . ?
C10 C11 1.455(5) . ?
C11 C12 1.345(5) . ?
C11 H11 0.9500 . ?
C12 C13 1.433(6) . ?
C12 H12 0.9500 . ?
C13 N3 1.319(5) . ?
C13 C14 1.494(6) . ?
C14 O2 1.239(5) . ?
C14 N4 1.320(6) . ?
C15 N4 1.492(9) . ?
C15 C16 1.504(8) . ?
C15 C17 1.543(12) . ?
C15 H15 1.0000 . ?
C16 H16A 0.9800 . ?
C16 H16B 0.9800 . ?
C16 H16C 0.9800 . ?
C17 H17A 0.9800 . ?
C17 H17B 0.9800 . ?
C17 H17C 0.9800 . ?
C15A C16A 1.514(18) . ?
C15A C17A 1.54(2) . ?
C15A N4 1.65(4) . ?
C15A H15A 1.0000 . ?
C16A H16D 0.9800 . ?
C16A H16E 0.9800 . ?
C16A H16F 0.9800 . ?
C17A H17D 0.9800 . ?
C17A H17E 0.9800 . ?
C17A H17F 0.9800 . ?
C18 C19 1.384(5) . ?
C18 C23 1.390(5) . ?
C19 C20 1.387(6) . ?
C19 H19 0.9500 . ?
C20 C21 1.383(6) . ?
C20 H20 0.9500 . ?
C21 C22 1.375(6) . ?
C21 H21 0.9500 . ?
C22 C23 1.380(5) . ?
C22 H22 0.9500 . ?
C23 H23 0.9500 . ?
C24 C26 1.527(9) . ?
C24 H24A 0.9800 . ?
C24 H24B 0.9800 . ?
C24 H24C 0.9800 . ?
C25 C26 1.508(9) . ?
C25 H25A 0.9800 . ?
C25 H25B 0.9800 . ?
C25 H25C 0.9800 . ?
C26 N5 1.466(5) . ?
C26 H26 1.0000 . ?
C24A H24D 0.9800 . ?
C24A H24E 0.9800 . ?
C24A H24F 0.9800 . ?
C25A H25D 0.9800 . ?
C25A H25E 0.9800 . ?
C25A H25F 0.9800 . ?
C27 O3 1.227(5) . ?
C27 N5 1.341(5) . ?
C27 C28 1.474(5) . ?
C28 N6 1.353(5) . ?
C28 C29 1.390(5) . ?
C29 C30 1.388(5) . ?
C29 H29 0.9500 . ?
C30 C31 1.402(5) . ?
C30 H30 0.9500 . ?
C31 N6 1.370(5) . ?
C31 C32 1.424(5) . ?
C32 C33 1.378(5) . ?
C32 C41 1.480(5) . ?
C33 N7 1.413(5) . ?
C33 C34 1.447(5) . ?
C34 C35 1.356(5) . ?
C34 H34 0.9500 . ?
C35 C36 1.431(5) . ?
C35 H35 0.9500 . ?
C36 N7 1.315(5) . ?
C36 C37 1.488(5) . ?
C37 O4 1.232(4) . ?
C37 N8 1.343(5) . ?
C38 N8 1.458(5) . ?
C38 C39 1.507(6) . ?
C38 C40 1.519(5) . ?
C38 H38 1.0000 . ?
C39 H39A 0.9800 . ?
C39 H39B 0.9800 . ?
C39 H39C 0.9800 . ?
C40 H40A 0.9800 . ?
C40 H40B 0.9800 . ?
C40 H40C 0.9800 . ?
C41 C46 1.392(5) . ?
C41 C42 1.393(5) . ?
C42 C43 1.381(5) . ?
C42 H42 0.9500 . ?
C43 C44 1.384(6) . ?
C43 H43 0.9500 . ?
C44 C45 1.384(6) . ?
C44 H44 0.9500 . ?
C45 C46 1.386(5) . ?
C45 H45 0.9500 . ?
C46 H46 0.9500 . ?
N1 H1 0.89(4) . ?
N2 H2 0.91(4) . ?
N4 H4 0.86(4) . ?
N5 H5 0.91(4) . ?
N6 H6A 0.86(4) . ?
N8 H8 0.88(4) . ?

loop_
_geom_hbond_atom_site_label_D
_geom_hbond_atom_site_label_H
_geom_hbond_atom_site_label_A
_geom_hbond_distance_DH
_geom_hbond_distance_HA
_geom_hbond_distance_DA
_geom_hbond_angle_DHA
_geom_hbond_site_symmetry_A
N1 H1 O4 0.89(4) 2.01(4) 2.897(4) 175(4) 4_575
N2 H2 N3 0.91(4) 2.15(4) 2.789(5) 127(3) .
N5 H5 O2 0.91(4) 2.01(4) 2.912(5) 177(4) 4_575
N6 H6A N7 0.86(4) 2.04(4) 2.709(5) 134(3) .

loop_
_geom_torsion_atom_site_label_1
_geom_torsion_atom_site_label_2
_geom_torsion_atom_site_label_3
_geom_torsion_atom_site_label_4
_geom_torsion
_geom_torsion_site_symmetry_1
_geom_torsion_site_symmetry_2
_geom_torsion_site_symmetry_3
_geom_torsion_site_symmetry_4
_geom_torsion_publ_flag
O1 C4 C5 N2 12.8(6) . . . . ?
N1 C4 C5 N2 -166.5(3) . . . . ?
O1 C4 C5 C6 -171.2(4) . . . . ?
N1 C4 C5 C6 9.5(7) . . . . ?
N2 C5 C6 C7 0.2(4) . . . . ?
C4 C5 C6 C7 -176.0(4) . . . . ?
C5 C6 C7 C8 0.6(5) . . . . ?
C6 C7 C8 N2 -1.2(4) . . . . ?
C6 C7 C8 C9 177.1(4) . . . . ?
N2 C8 C9 C10 -10.7(6) . . . . ?
C7 C8 C9 C10 171.3(4) . . . . ?
N2 C8 C9 C18 165.8(3) . . . . ?
C7 C8 C9 C18 -12.2(6) . . . . ?
C8 C9 C10 N3 0.9(6) . . . . ?
C18 C9 C10 N3 -175.4(3) . . . . ?
C8 C9 C10 C11 175.9(4) . . . . ?
C18 C9 C10 C11 -0.4(6) . . . . ?
C9 C10 C11 C12 -175.8(4) . . . . ?
N3 C10 C11 C12 -0.2(5) . . . . ?
C10 C11 C12 C13 0.4(5) . . . . ?
C11 C12 C13 N3 -0.4(5) . . . . ?
C11 C12 C13 C14 178.2(4) . . . . ?
N3 C13 C14 O2 175.6(4) . . . . ?
C12 C13 C14 O2 -2.9(6) . . . . ?
N3 C13 C14 N4 -4.4(6) . . . . ?
C12 C13 C14 N4 177.2(4) . . . . ?
C10 C9 C18 C19 -59.7(6) . . . . ?
C8 C9 C18 C19 123.7(4) . . . . ?
C10 C9 C18 C23 119.4(4) . . . . ?
C8 C9 C18 C23 -57.2(5) . . . . ?
C23 C18 C19 C20 0.5(7) . . . . ?
C9 C18 C19 C20 179.5(4) . . . . ?
C18 C19 C20 C21 -2.0(7) . . . . ?
C19 C20 C21 C22 1.5(8) . . . . ?
C20 C21 C22 C23 0.4(7) . . . . ?
C21 C22 C23 C18 -1.9(7) . . . . ?
C19 C18 C23 C22 1.5(6) . . . . ?
C9 C18 C23 C22 -177.6(4) . . . . ?
O3 C27 C28 N6 -5.9(6) . . . . ?
N5 C27 C28 N6 172.4(4) . . . . ?
O3 C27 C28 C29 174.0(4) . . . . ?
N5 C27 C28 C29 -7.7(7) . . . . ?
N6 C28 C29 C30 1.0(5) . . . . ?
C27 C28 C29 C30 -178.9(4) . . . . ?
C28 C29 C30 C31 -0.9(5) . . . . ?
C29 C30 C31 N6 0.4(4) . . . . ?
C29 C30 C31 C32 177.9(4) . . . . ?
N6 C31 C32 C33 -1.8(6) . . . . ?
C30 C31 C32 C33 -178.8(4) . . . . ?
N6 C31 C32 C41 175.8(4) . . . . ?
C30 C31 C32 C41 -1.3(6) . . . . ?
C31 C32 C33 N7 2.2(6) . . . . ?
C41 C32 C33 N7 -175.3(3) . . . . ?
C31 C32 C33 C34 -177.6(4) . . . . ?
C41 C32 C33 C34 4.9(6) . . . . ?
C32 C33 C34 C35 -179.7(4) . . . . ?
N7 C33 C34 C35 0.5(4) . . . . ?
C33 C34 C35 C36 0.4(4) . . . . ?
C34 C35 C36 N7 -1.2(5) . . . . ?
C34 C35 C36 C37 175.2(4) . . . . ?
N7 C36 C37 O4 168.8(4) . . . . ?
C35 C36 C37 O4 -7.4(6) . . . . ?
N7 C36 C37 N8 -10.7(6) . . . . ?
C35 C36 C37 N8 173.1(4) . . . . ?
C33 C32 C41 C46 56.4(6) . . . . ?
C31 C32 C41 C46 -121.2(4) . . . . ?
C33 C32 C41 C42 -126.4(4) . . . . ?
C31 C32 C41 C42 56.0(5) . . . . ?
C46 C41 C42 C43 -1.6(6) . . . . ?
C32 C41 C42 C43 -178.8(4) . . . . ?
C41 C42 C43 C44 2.0(7) . . . . ?
C42 C43 C44 C45 -1.4(7) . . . . ?
C43 C44 C45 C46 0.6(7) . . . . ?
C44 C45 C46 C41 -0.2(7) . . . . ?
C42 C41 C46 C45 0.8(6) . . . . ?
C32 C41 C46 C45 178.0(4) . . . . ?
O1 C4 N1 C3 -4.3(6) . . . . ?
C5 C4 N1 C3 175.0(4) . . . . ?
C2 C3 N1 C4 -83.0(5) . . . . ?
C1 C3 N1 C4 152.6(4) . . . . ?
C6 C5 N2 C8 -1.0(4) . . . . ?
C4 C5 N2 C8 176.0(3) . . . . ?
C7 C8 N2 C5 1.3(4) . . . . ?
C9 C8 N2 C5 -177.1(4) . . . . ?
C12 C13 N3 C10 0.3(5) . . . . ?
C14 C13 N3 C10 -178.3(4) . . . . ?
C9 C10 N3 C13 175.7(4) . . . . ?
C11 C10 N3 C13 0.0(4) . . . . ?
O2 C14 N4 C15 5.2(8) . . . . ?
C13 C14 N4 C15 -174.8(5) . . . . ?
O2 C14 N4 C15A -23.0(16) . . . . ?
C13 C14 N4 C15A 157.0(14) . . . . ?
C16 C15 N4 C14 152.1(6) . . . . ?
C17 C15 N4 C14 -89.8(9) . . . . ?
C16 C15 N4 C15A -67(3) . . . . ?
C17 C15 N4 C15A 51(3) . . . . ?
C16A C15A N4 C14 86(2) . . . . ?
C17A C15A N4 C14 -26(3) . . . . ?
C16A C15A N4 C15 28.9(14) . . . . ?
C17A C15A N4 C15 -83(4) . . . . ?
O3 C27 N5 C26 -0.5(7) . . . . ?
C28 C27 N5 C26 -178.8(4) . . . . ?
C25 C26 N5 C27 96.0(7) . . . . ?
C24 C26 N5 C27 -143.8(7) . . . . ?
C29 C28 N6 C31 -0.7(5) . . . . ?
C27 C28 N6 C31 179.2(3) . . . . ?
C30 C31 N6 C28 0.2(4) . . . . ?
C32 C31 N6 C28 -177.5(4) . . . . ?
C35 C36 N7 C33 1.5(4) . . . . ?
C37 C36 N7 C33 -175.1(3) . . . . ?
C32 C33 N7 C36 179.0(4) . . . . ?
C34 C33 N7 C36 -1.2(4) . . . . ?
O4 C37 N8 C38 -6.5(7) . . . . ?
C36 C37 N8 C38 173.0(4) . . . . ?
C39 C38 N8 C37 -80.6(5) . . . . ?
C40 C38 N8 C37 156.7(4) . . . . ?
